data_2205226
loop_
_publ_author_name
'Chabaud, Pauline'
'Worf, Monica'
'Courcambeck, J\'er\^ome'
'Camplo, Michel'
'P\`epe, G\'erard'

_publ_section_title
;
 Phenacyl
 (2<i>S</i>,4<i>S</i>)-1-<i>tert</i>-butoxycarbonyl-4-hydroxyprolinate
;
_journal_issue 3
_journal_name_full 'Acta Crystallographica Section E'
_journal_page_first o792
_journal_page_last o794
_journal_paper_doi 10.1107/S1600536805005404
_journal_volume 61
_journal_year 2005
_chemical_formula_iupac 'C18 H23 N O6'
_chemical_formula_moiety 'C18 H23 N O6'
_chemical_formula_sum 'C18 H23 N O6'
_chemical_formula_weight 349.37
_chemical_melting_point 431
_chemical_name_common 'phenylacy (2S,4S)-N-tert-butoxycarbonyl-4-hydroxyprolinate'
_chemical_name_systematic
;
Phenylacyl (2S,4S)-1-tert-butoxycarbonyl-4-hydroxyprolinate
;
_space_group_IT_number 19
_symmetry_cell_setting orthorhombic
_symmetry_space_group_name_Hall 'P 2ac 2ab'
_symmetry_space_group_name_H-M 'P 21 21 21'
_atom_sites_solution_hydrogens geom
_atom_sites_solution_primary direct
_atom_sites_solution_secondary difmap
_audit_creation_method SHELXL97
_cell_angle_alpha 90.00
_cell_angle_beta 90.00
_cell_angle_gamma 90.00
_cell_formula_units_Z 4
_cell_length_a 9.653(2)
_cell_length_b 9.780(2)
_cell_length_c 19.179(4)
_cell_measurement_reflns_used 7664
_cell_measurement_temperature 293(2)
_cell_measurement_theta_max 26.58
_cell_measurement_theta_min 3.82
_cell_volume 1810.6(6)
_computing_cell_refinement 'DENZO and SCALEPACK (Otwinowski & Minor, 1997)'
_computing_data_collection 'COLLECT (Nonius, 1998)'
_computing_data_reduction 'DENZO and SCALEPACK'
_computing_molecular_graphics 'ORTEPII (Johnson, 1976)'
_computing_publication_material 'PLATON (Spek, 2003)'
_computing_structure_refinement 'SHELXL97 (Sheldrick, 1997)'
_computing_structure_solution 'SIR97 (Altomare <i>et al.</i>, 1999)'
_diffrn_ambient_temperature 293(2)
_diffrn_measured_fraction_theta_full 0.921
_diffrn_measured_fraction_theta_max 0.921
_diffrn_measurement_device_type 'Nonius KappaCDD area-detector'
_diffrn_measurement_method \f
_diffrn_radiation_monochromator graphite
_diffrn_radiation_source 'fine-focus sealed tube'
_diffrn_radiation_type MoK\a
_diffrn_radiation_wavelength 0.71073
_diffrn_reflns_av_R_equivalents 0.038
_diffrn_reflns_av_sigmaI/netI 0.0956
_diffrn_reflns_limit_h_max 12
_diffrn_reflns_limit_h_min -12
_diffrn_reflns_limit_k_max 12
_diffrn_reflns_limit_k_min -12
_diffrn_reflns_limit_l_max 22
_diffrn_reflns_limit_l_min -22
_diffrn_reflns_number 13679
_diffrn_reflns_theta_full 26.58
_diffrn_reflns_theta_max 26.58
_diffrn_reflns_theta_min 3.82
_diffrn_standards_number 0
_exptl_absorpt_coefficient_mu 0.096
_exptl_absorpt_correction_type none
_exptl_crystal_colour colourless
_exptl_crystal_density_diffrn 1.282
_exptl_crystal_density_meas ?
_exptl_crystal_density_method .
_exptl_crystal_description cube
_exptl_crystal_F_000 744
_exptl_crystal_size_max 0.3
_exptl_crystal_size_mid 0.3
_exptl_crystal_size_min 0.3
_refine_diff_density_max 0.127
_refine_diff_density_min -0.128
_refine_ls_extinction_coef 0.22(6)
_refine_ls_extinction_expression Fc^*^=kFc[1+0.001xFc^2^\l^3^/sin(2\q)]^-1/4^
_refine_ls_extinction_method 'SHELXL97 (Sheldrick, 1997)'
_refine_ls_goodness_of_fit_ref 0.899
_refine_ls_hydrogen_treatment mixed
_refine_ls_matrix_type full
_refine_ls_number_parameters 257
_refine_ls_number_reflns 2006
_refine_ls_number_restraints 0
_refine_ls_restrained_S_all 0.899
_refine_ls_R_factor_all 0.0439
_refine_ls_R_factor_gt 0.0418
_refine_ls_shift/su_max 0.000
_refine_ls_shift/su_mean 0.000
_refine_ls_structure_factor_coef Fsqd
_refine_ls_weighting_details 'calc w = 1/[\s^2^(Fo^2^)+(0.1P)^2^+0.053P] where P=(Fo^2^+2Fc^2^)/3'
_refine_ls_weighting_scheme calc
_refine_ls_wR_factor_gt 0.1308
_refine_ls_wR_factor_ref 0.1388
_reflns_number_gt 1811
_reflns_number_total 2006
_reflns_threshold_expression I>2\s(I)
_cod_data_source_file cf6401.cif
_cod_data_source_block 4
_cod_database_code 2205226
_cod_database_fobs_code 2205226

loop_
_symmetry_equiv_pos_as_xyz
'x, y, z'
'-x+1/2, -y, z+1/2'
'x+1/2, -y+1/2, -z'
'-x, y+1/2, -z+1/2'

loop_
_atom_site_label
_atom_site_fract_x
_atom_site_fract_y
_atom_site_fract_z
_atom_site_U_iso_or_equiv
_atom_site_adp_type
_atom_site_calc_flag
_atom_site_refinement_flags
_atom_site_occupancy
_atom_site_type_symbol
C1 0.4868(3) 0.0482(2) -0.01239(13) 0.0546(6) Uani d . 1 C
H2 0.5728 0.0333 0.0081 0.063(8) Uiso calc R 1 H
C3 0.4597(3) -0.0043(3) -0.07765(15) 0.0646(7) Uani d . 1 C
H4 0.5273 -0.0536 -0.1014 0.086(11) Uiso calc R 1 H
C5 0.3305(3) 0.0171(3) -0.10766(15) 0.0672(7) Uani d . 1 C
H6 0.3106 -0.0200 -0.1512 0.065(8) Uiso calc R 1 H
C7 0.2328(3) 0.0924(3) -0.07337(15) 0.0614(6) Uani d . 1 C
H8 0.1472 0.1080 -0.0942 0.079(10) Uiso calc R 1 H
C9 0.2599(2) 0.1458(2) -0.00783(13) 0.0532(5) Uani d . 1 C
H1 0.1926 0.1968 0.0152 0.060(7) Uiso calc R 1 H
C11 0.3870(2) 0.1230(2) 0.02320(11) 0.0458(5) Uani d . 1 C
C12 0.4236(2) 0.1763(2) 0.09350(11) 0.0476(5) Uani d . 1 C
O13 0.5248(2) 0.1379(2) 0.12459(10) 0.0720(6) Uani d . 1 O
C14 0.3296(3) 0.2843(3) 0.12552(12) 0.0548(6) Uani d . 1 C
H15 0.3182 0.3595 0.0930 0.078(10) Uiso calc R 1 H
H16 0.2390 0.2452 0.1345 0.061(8) Uiso calc R 1 H
O17 0.3872(2) 0.33398(17) 0.18896(8) 0.0566(5) Uani d . 1 O
C18 0.3718(2) 0.2516(2) 0.24463(10) 0.0467(5) Uani d . 1 C
O19 0.3072(2) 0.1478(2) 0.24393(9) 0.0680(6) Uani d . 1 O
C20 0.4544(2) 0.3088(2) 0.30516(10) 0.0472(5) Uani d . 1 C
H21 0.4719 0.4066 0.2982 0.046(6) Uiso calc R 1 H
C22 0.5910(3) 0.2319(3) 0.31411(12) 0.0603(6) Uani d . 1 C
H23 0.5824 0.1380 0.2985 0.081(10) Uiso calc R 1 H
H24 0.6648 0.2759 0.2882 0.097(12) Uiso calc R 1 H
C25 0.6184(2) 0.2384(3) 0.39200(12) 0.0525(6) Uani d . 1 C
H26 0.6554 0.3286 0.4042 0.041(6) Uiso calc R 1 H
O27 0.7136(2) 0.1362(2) 0.41147(11) 0.0756(7) Uani d . 1 O
H27 0.724(5) 0.139(5) 0.459(3) 0.112(14) Uiso d . 1 H
C28 0.4754(2) 0.2214(2) 0.42329(11) 0.0512(5) Uani d . 1 C
H29 0.4524 0.1256 0.4292 0.070(8) Uiso calc R 1 H
H30 0.4688 0.2671 0.4681 0.067(8) Uiso calc R 1 H
N31 0.38526(19) 0.2859(2) 0.37192(9) 0.0491(5) Uani d . 1 N
C32 0.2633(2) 0.3437(2) 0.38851(10) 0.0496(5) Uani d . 1 C
O33 0.21212(19) 0.3396(2) 0.44657(9) 0.0679(6) Uani d . 1 O
O34 0.20672(17) 0.4024(2) 0.33270(9) 0.0619(5) Uani d . 1 O
C35 0.0774(2) 0.4815(3) 0.33630(14) 0.0567(6) Uani d . 1 C
C36 -0.0411(3) 0.3930(4) 0.3582(2) 0.0909(11) Uani d . 1 C
H37 -0.1265 0.4414 0.3513 0.150 Uiso calc R 1 H
H38 -0.0314 0.3698 0.4066 0.150 Uiso calc R 1 H
H39 -0.0415 0.3109 0.3307 0.150 Uiso calc R 1 H
C40 0.0970(5) 0.5977(4) 0.3858(3) 0.132(2) Uani d . 1 C
H41 0.0087 0.6374 0.3966 0.150 Uiso calc R 1 H
H42 0.1555 0.6655 0.3647 0.150 Uiso calc R 1 H
H43 0.1395 0.5648 0.4278 0.150 Uiso calc R 1 H
C44 0.0606(5) 0.5244(6) 0.2609(3) 0.1201(18) Uani d . 1 C
H45 -0.0200 0.5813 0.2565 0.150 Uiso calc R 1 H
H46 0.0501 0.4447 0.2322 0.150 Uiso calc R 1 H
H47 0.1410 0.5746 0.2464 0.150 Uiso calc R 1 H

loop_
_atom_site_aniso_label
_atom_site_aniso_U_11
_atom_site_aniso_U_22
_atom_site_aniso_U_33
_atom_site_aniso_U_12
_atom_site_aniso_U_13
_atom_site_aniso_U_23
C1 0.0557(12) 0.0550(11) 0.0531(12) 0.0078(10) -0.0005(10) 0.0024(9)
C3 0.0763(16) 0.0583(13) 0.0592(15) 0.0082(12) 0.0055(12) -0.0110(10)
C5 0.0861(19) 0.0591(13) 0.0563(14) -0.0056(13) -0.0123(12) -0.0130(11)
C7 0.0610(13) 0.0612(12) 0.0620(14) -0.0038(11) -0.0147(11) -0.0021(11)
C9 0.0491(10) 0.0559(11) 0.0546(12) -0.0004(9) -0.0047(9) 0.0002(9)
C11 0.0511(10) 0.0423(9) 0.0440(10) -0.0037(8) 0.0004(8) 0.0033(7)
C12 0.0462(10) 0.0527(11) 0.0439(10) -0.0016(9) -0.0023(8) 0.0086(8)
O13 0.0608(10) 0.0991(14) 0.0560(10) 0.0187(10) -0.0154(8) -0.0042(10)
C14 0.0641(14) 0.0610(12) 0.0392(10) 0.0083(11) -0.0107(9) -0.0002(9)
O17 0.0713(10) 0.0587(9) 0.0398(8) -0.0011(8) -0.0072(7) 0.0012(6)
C18 0.0435(10) 0.0589(11) 0.0379(10) 0.0000(9) 0.0036(8) -0.0002(8)
O19 0.0703(11) 0.0841(12) 0.0495(9) -0.0277(11) -0.0014(8) 0.0032(8)
C20 0.0453(10) 0.0582(11) 0.0379(10) 0.0003(9) 0.0025(8) -0.0027(8)
C22 0.0454(11) 0.0868(17) 0.0486(13) 0.0108(11) -0.0005(9) -0.0080(11)
C25 0.0439(10) 0.0649(12) 0.0487(12) 0.0051(10) -0.0087(8) -0.0098(9)
O27 0.0672(11) 0.1005(15) 0.0591(11) 0.0347(12) -0.0172(9) -0.0169(10)
C28 0.0529(11) 0.0594(11) 0.0414(11) 0.0026(10) -0.0050(9) 0.0009(9)
N31 0.0450(9) 0.0646(10) 0.0376(9) 0.0061(8) 0.0006(7) -0.0005(7)
C32 0.0462(10) 0.0645(12) 0.0381(11) 0.0009(10) 0.0014(8) -0.0053(8)
O33 0.0542(9) 0.1065(14) 0.0429(9) 0.0074(10) 0.0096(7) -0.0018(9)
O34 0.0480(8) 0.0910(13) 0.0467(9) 0.0198(9) 0.0030(7) 0.0023(8)
C35 0.0384(10) 0.0593(12) 0.0723(15) 0.0027(10) -0.0013(10) -0.0030(11)
C36 0.0527(14) 0.092(2) 0.128(3) -0.0134(15) -0.0049(17) 0.006(2)
C40 0.090(2) 0.078(2) 0.226(6) 0.018(2) -0.040(3) -0.066(3)
C44 0.072(2) 0.174(4) 0.114(3) 0.043(3) 0.002(2) 0.061(3)

loop_
_atom_type_symbol
_atom_type_description
_atom_type_scat_dispersion_real
_atom_type_scat_dispersion_imag
_atom_type_scat_source
C C 0.0033 0.0016 'International Tables Vol C Tables 4.2.6.8 and 6.1.1.4'
H H 0.0000 0.0000 'International Tables Vol C Tables 4.2.6.8 and 6.1.1.4'
N N 0.0061 0.0033 'International Tables Vol C Tables 4.2.6.8 and 6.1.1.4'
O O 0.0106 0.0060 'International Tables Vol C Tables 4.2.6.8 and 6.1.1.4'

loop_
_geom_angle_atom_site_label_1
_geom_angle_atom_site_label_2
_geom_angle_atom_site_label_3
_geom_angle
C3 C1 C11 120.8(2)
C3 C1 H2 119.6
C11 C1 H2 119.6
C1 C3 C5 119.3(2)
C1 C3 H4 120.3
C5 C3 H4 120.3
C7 C5 C3 120.1(2)
C7 C5 H6 119.9
C3 C5 H6 119.9
C5 C7 C9 120.6(2)
C5 C7 H8 119.7
C9 C7 H8 119.7
C11 C9 C7 119.8(2)
C11 C9 H1 120.1
C7 C9 H1 120.1
C9 C11 C1 119.3(2)
C9 C11 C12 123.0(2)
C1 C11 C12 117.7(2)
O13 C12 C11 122.1(2)
O13 C12 C14 120.0(2)
C11 C12 C14 117.84(18)
O17 C14 C12 110.41(19)
O17 C14 H15 109.6
C12 C14 H15 109.6
O17 C14 H16 109.6
C12 C14 H16 109.6
H15 C14 H16 108.1
C18 O17 C14 115.52(18)
O19 C18 O17 123.97(19)
O19 C18 C20 126.78(19)
O17 C18 C20 109.18(18)
N31 C20 C18 111.97(18)
N31 C20 C22 102.73(17)
C18 C20 C22 110.99(17)
N31 C20 H21 110.3
C18 C20 H21 110.3
C22 C20 H21 110.3
C25 C22 C20 103.90(18)
C25 C22 H23 111.0
C20 C22 H23 111.0
C25 C22 H24 111.0
C20 C22 H24 111.0
H23 C22 H24 109.0
O27 C25 C28 114.3(2)
O27 C25 C22 110.2(2)
C28 C25 C22 103.10(17)
O27 C25 H26 109.7
C28 C25 H26 109.7
C22 C25 H26 109.7
C25 O27 H27 108(3)
N31 C28 C25 103.22(17)
N31 C28 H29 111.1
C25 C28 H29 111.1
N31 C28 H30 111.1
C25 C28 H30 111.1
H29 C28 H30 109.1
C32 N31 C28 123.00(18)
C32 N31 C20 122.89(18)
C28 N31 C20 112.69(17)
O33 C32 O34 125.6(2)
O33 C32 N31 123.9(2)
O34 C32 N31 110.52(18)
C32 O34 C35 122.51(18)
O34 C35 C40 108.8(2)
O34 C35 C36 111.0(2)
C40 C35 C36 111.1(4)
O34 C35 C44 101.1(2)
C40 C35 C44 114.2(4)
C36 C35 C44 110.3(3)
C35 C36 H37 109.5
C35 C36 H38 109.5
H37 C36 H38 109.5
C35 C36 H39 109.5
H37 C36 H39 109.5
H38 C36 H39 109.5
C35 C40 H41 109.5
C35 C40 H42 109.5
H41 C40 H42 109.5
C35 C40 H43 109.5
H41 C40 H43 109.5
H42 C40 H43 109.5
C35 C44 H45 109.5
C35 C44 H46 109.5
H45 C44 H46 109.5
C35 C44 H47 109.5
H45 C44 H47 109.5
H46 C44 H47 109.5

loop_
_geom_bond_atom_site_label_1
_geom_bond_atom_site_label_2
_geom_bond_distance
C1 C3 1.378(4)
C1 C11 1.389(3)
C1 H2 0.930
C3 C5 1.389(4)
C3 H4 0.930
C5 C7 1.366(4)
C5 H6 0.930
C7 C9 1.386(4)
C7 H8 0.930
C9 C11 1.383(3)
C9 H1 0.930
C11 C12 1.488(3)
C12 O13 1.204(3)
C12 C14 1.522(3)
C14 O17 1.423(3)
C14 H15 0.970
C14 H16 0.970
O17 C18 1.346(3)
C18 O19 1.191(3)
C18 C20 1.516(3)
C20 N31 1.461(3)
C20 C22 1.527(3)
C20 H21 0.980
C22 C25 1.518(3)
C22 H23 0.970
C22 H24 0.970
C25 O27 1.408(3)
C25 C28 1.514(3)
C25 H26 0.980
O27 H27 0.92(5)
C28 N31 1.458(3)
C28 H29 0.970
C28 H30 0.970
N31 C32 1.344(3)
C32 O33 1.219(3)
C32 O34 1.332(3)
O34 C35 1.470(3)
C35 C40 1.492(5)
C35 C36 1.495(4)
C35 C44 1.514(5)
C36 H37 0.960
C36 H38 0.960
C36 H39 0.960
C40 H41 0.960
C40 H42 0.960
C40 H43 0.960
C44 H45 0.960
C44 H46 0.960
C44 H47 0.960

loop_
_cod_related_entry_id
_cod_related_entry_database
_cod_related_entry_code
1 ChemSpider 597029
